data_7017303
loop_
_publ_author_name
'Larrea, Edurne S.'
'Mesa, Jos\'e L'
'Pizarro, Jos\'e L'
'Iglesias, Marta'
'Rojo, Te\'ofilo'
'Arriortua, Mar\'ia I'

_publ_section_title
;
 M(C(6)H(16)N(3))(2)(VO(3))(4) as heterogeneous catalysts. Study of three
 new hybrid vanadates of cobalt(ii), nickel(ii) and copper(ii) with
 1-(2-aminoethyl)piperazonium.
;
_journal_issue 47
_journal_name_full 'Dalton transactions (Cambridge, England : 2003)'
_journal_page_first 12690
_journal_page_last 12698
_journal_paper_doi 10.1039/c1dt10971e
_journal_volume 40
_journal_year 2011
_chemical_formula_sum 'C6 H16 N3 Ni0.5 O6 V2'
_chemical_formula_weight 357.45
_chemical_name_systematic
;
?
;
_space_group_IT_number 14
_symmetry_cell_setting monoclinic
_symmetry_Int_Tables_number 14
_symmetry_space_group_name_Hall '-P 2ybc'
_symmetry_space_group_name_H-M 'P 1 21/c 1'
_atom_sites_solution_hydrogens geom
_atom_sites_solution_primary direct
_atom_sites_solution_secondary difmap
_audit_conform_dict_location ftp://ftp.iucr.org/pub/cif_core.dic
_audit_conform_dict_name cif_core.dic
_audit_conform_dict_version 2.3
_audit_creation_date 2009-02-10T11:55:45-00:00
_audit_creation_method 'WinGX routine CIF_UPDATE'
_cell_angle_alpha 90
_cell_angle_beta 116.516(6)
_cell_angle_gamma 90
_cell_formula_units_Z 4
_cell_length_a 9.8481(8)
_cell_length_b 9.4424(6)
_cell_length_c 14.9648(13)
_cell_measurement_reflns_used 10122
_cell_measurement_temperature 293(2)
_cell_measurement_theta_max 35.17
_cell_measurement_theta_min 3.01
_cell_volume 1245.19(18)
_computing_cell_refinement 'STOE X-AREA'
_computing_data_collection 'STOE X-AREA'
_computing_data_reduction 'STOE X-RED'
_computing_structure_refinement 'SHELXL-97 (Sheldrick, 1997)'
_diffrn_ambient_temperature 293(2)
_diffrn_detector 'image plate (34 cm diameter)'
_diffrn_detector_area_resol_mean 6.67
_diffrn_measured_fraction_theta_full 0.966
_diffrn_measured_fraction_theta_max 0.966
_diffrn_measurement_device '2-circle goniometer'
_diffrn_measurement_device_type 'STOE IPDS 2T'
_diffrn_measurement_method 'rotation method'
_diffrn_radiation_monochromator graphite
_diffrn_radiation_type MoK\a
_diffrn_radiation_wavelength 0.71073
_diffrn_reflns_av_R_equivalents 0.0314
_diffrn_reflns_av_unetI/netI 0.0325
_diffrn_reflns_limit_h_max 15
_diffrn_reflns_limit_h_min -15
_diffrn_reflns_limit_k_max 14
_diffrn_reflns_limit_k_min -13
_diffrn_reflns_limit_l_max 22
_diffrn_reflns_limit_l_min -19
_diffrn_reflns_number 16043
_diffrn_reflns_theta_full 33.14
_diffrn_reflns_theta_max 33.14
_diffrn_reflns_theta_min 3.6
_diffrn_source 'sealed X-ray tube, 12 x 0.4 mm long-fine focus'
_exptl_absorpt_coefficient_mu 2.254
_exptl_absorpt_correction_T_max 0.8031
_exptl_absorpt_correction_T_min 0.5439
_exptl_absorpt_correction_type integration
_exptl_absorpt_process_details 'STOE X-SHAPE'
_exptl_crystal_colour green
_exptl_crystal_density_diffrn 1.907
_exptl_crystal_density_meas 1.90(1)
_exptl_crystal_density_method flotation
_exptl_crystal_F_000 724
_exptl_crystal_size_max 0.28
_exptl_crystal_size_mid 0.25
_exptl_crystal_size_min 0.15
_refine_diff_density_max 0.709
_refine_diff_density_min -0.346
_refine_diff_density_rms 0.063
_refine_ls_extinction_method none
_refine_ls_goodness_of_fit_ref 0.921
_refine_ls_hydrogen_treatment constr
_refine_ls_matrix_type full
_refine_ls_number_parameters 160
_refine_ls_number_reflns 4583
_refine_ls_number_restraints 0
_refine_ls_restrained_S_all 0.921
_refine_ls_R_factor_all 0.0378
_refine_ls_R_factor_gt 0.0245
_refine_ls_shift/su_max 0.003
_refine_ls_shift/su_mean 0
_refine_ls_structure_factor_coef Fsqd
_refine_ls_weighting_details 'calc w=1/[\s^2^(Fo^2^)+(0.0273P)^2^+0.0000P] where P=(Fo^2^+2Fc^2^)/3'
_refine_ls_weighting_scheme calc
_refine_ls_wR_factor_gt 0.0484
_refine_ls_wR_factor_ref 0.0506
_reflns_number_gt 3629
_reflns_number_total 4583
_reflns_threshold_expression >2sigma(I)
_cod_data_source_file c1dt10971e.txt
_cod_data_source_block nivaep
_cod_original_cell_volume 1245.19(17)
_cod_original_sg_symbol_H-M 'P 21/c'
_cod_original_formula_sum 'C6 H16 N3 Ni0.50 O6 V2'
_cod_database_code 7017303

loop_
_symmetry_equiv_pos_as_xyz
'x, y, z'
'-x, y+1/2, -z+1/2'
'-x, -y, -z'
'x, -y-1/2, z-1/2'

loop_
_atom_site_label
_atom_site_type_symbol
_atom_site_fract_x
_atom_site_fract_y
_atom_site_fract_z
_atom_site_U_iso_or_equiv
_atom_site_adp_type
_atom_site_occupancy
_atom_site_symmetry_multiplicity
_atom_site_calc_flag
_atom_site_refinement_flags
Ni1 Ni 0 0 0 0.01637(5) Uani 1 2 d S
V1 V 0.13902(2) 0.10721(2) 0.267145(16) 0.01722(5) Uani 1 1 d .
V2 V 0.15115(2) 0.45922(2) 0.213581(17) 0.02121(5) Uani 1 1 d .
O1 O 0.06466(10) 0.05411(10) 0.14916(7) 0.02596(19) Uani 1 1 d .
O2 O 0.31238(10) 0.04177(11) 0.32715(8) 0.0299(2) Uani 1 1 d .
O3 O 0.18473(13) 0.43318(12) 0.11616(9) 0.0348(2) Uani 1 1 d .
O4 O 0.03063(13) 0.04690(14) 0.32829(9) 0.0393(3) Uani 1 1 d .
O5 O 0.14983(17) 0.29574(11) 0.27598(10) 0.0453(3) Uani 1 1 d .
O6 O 0.28702(15) 0.55873(15) 0.29229(10) 0.0473(3) Uani 1 1 d .
N1 N 0.21719(11) -0.11436(11) 0.03985(8) 0.0214(2) Uani 1 1 d .
N2 N -0.11939(12) -0.17220(11) 0.01464(9) 0.0234(2) Uani 1 1 d .
H14 H -0.0999 -0.1828 0.076 0.028 Uiso 1 1 d R
H15 H -0.1026 -0.2579 -0.0017 0.028 Uiso 1 1 d R
N3 N 0.39976(13) -0.37506(12) 0.11348(10) 0.0304(3) Uani 1 1 d .
H11 H 0.4904 -0.4159 0.1325 0.037 Uiso 1 1 d R
H12 H 0.329 -0.4389 0.1141 0.037 Uiso 1 1 d R
C1 C 0.28200(15) -0.16058(16) 0.14516(10) 0.0283(3) Uani 1 1 d .
H9 H 0.2058 -0.2149 0.1546 0.034 Uiso 1 1 calc R
H10 H 0.3046 -0.0772 0.1873 0.034 Uiso 1 1 calc R
C2 C -0.28265(16) -0.13945(16) -0.04358(14) 0.0361(3) Uani 1 1 d .
H1 H -0.3423 -0.2065 -0.0267 0.043 Uiso 1 1 calc R
H16 H -0.3114 -0.1485 -0.1143 0.043 Uiso 1 1 calc R
C3 C 0.34053(17) -0.33015(18) 0.00734(12) 0.0367(4) Uani 1 1 d .
H6 H 0.3187 -0.413 -0.0352 0.044 Uiso 1 1 calc R
H13 H 0.4166 -0.2742 -0.0011 0.044 Uiso 1 1 calc R
C4 C 0.19663(16) -0.24284(17) -0.02306(11) 0.0330(3) Uani 1 1 d .
H4 H 0.1606 -0.2136 -0.092 0.04 Uiso 1 1 calc R
H5 H 0.119 -0.3023 -0.0193 0.04 Uiso 1 1 calc R
C5 C 0.42564(16) -0.24986(16) 0.17996(11) 0.0314(3) Uani 1 1 d .
H7 H 0.5072 -0.1926 0.1796 0.038 Uiso 1 1 calc R
H8 H 0.4559 -0.2817 0.2478 0.038 Uiso 1 1 calc R
C6 C 0.31533(17) -0.00840(17) 0.02151(14) 0.0349(3) Uani 1 1 d .
H2 H 0.2974 -0.0142 -0.0476 0.042 Uiso 1 1 calc R
H3 H 0.4212 -0.0306 0.0635 0.042 Uiso 1 1 calc R

loop_
_atom_site_aniso_label
_atom_site_aniso_U_11
_atom_site_aniso_U_22
_atom_site_aniso_U_33
_atom_site_aniso_U_23
_atom_site_aniso_U_13
_atom_site_aniso_U_12
Ni1 0.01508(9) 0.01936(9) 0.01365(10) 0.00002(7) 0.00548(7) -0.00006(7)
V1 0.01718(8) 0.01988(9) 0.01525(9) -0.00034(7) 0.00781(7) -0.00165(6)
V2 0.02247(9) 0.01988(9) 0.02319(11) -0.00183(7) 0.01191(8) 0.00060(7)
O1 0.0252(4) 0.0339(5) 0.0165(4) -0.0015(4) 0.0073(4) 0.0037(4)
O2 0.0181(4) 0.0390(5) 0.0266(5) 0.0008(4) 0.0047(4) -0.0017(4)
O3 0.0410(6) 0.0357(5) 0.0387(6) -0.0076(5) 0.0278(5) -0.0010(4)
O4 0.0353(5) 0.0591(7) 0.0332(6) -0.0118(5) 0.0241(5) -0.0208(5)
O5 0.0789(9) 0.0208(5) 0.0446(7) 0.0008(4) 0.0351(7) 0.0011(5)
O6 0.0459(7) 0.0517(7) 0.0371(7) -0.0092(5) 0.0120(5) -0.0208(6)
N1 0.0181(4) 0.0242(5) 0.0202(5) 0.0004(4) 0.0070(4) 0.0013(4)
N2 0.0248(5) 0.0227(5) 0.0236(5) 0.0019(4) 0.0116(4) -0.0007(4)
N3 0.0202(5) 0.0277(6) 0.0431(7) 0.0022(5) 0.0139(5) 0.0064(4)
C1 0.0261(6) 0.0372(7) 0.0200(6) 0.0021(5) 0.0089(5) 0.0105(5)
C2 0.0240(6) 0.0325(7) 0.0495(10) 0.0011(7) 0.0144(6) -0.0073(5)
C3 0.0295(7) 0.0429(8) 0.0338(8) -0.0097(6) 0.0106(6) 0.0108(6)
C4 0.0257(6) 0.0396(7) 0.0259(7) -0.0099(6) 0.0046(5) 0.0093(5)
C5 0.0249(6) 0.0388(7) 0.0247(7) 0.0015(6) 0.0058(5) 0.0102(5)
C6 0.0268(6) 0.0383(7) 0.0452(9) 0.0071(7) 0.0210(6) 0.0033(5)

loop_
_atom_type_symbol
_atom_type_description
_atom_type_scat_dispersion_real
_atom_type_scat_dispersion_imag
_atom_type_scat_source
C C 0.0033 0.0016 'International Tables Vol C Tables 4.2.6.8 and 6.1.1.4'
H H 0 0 'International Tables Vol C Tables 4.2.6.8 and 6.1.1.4'
N N 0.0061 0.0033 'International Tables Vol C Tables 4.2.6.8 and 6.1.1.4'
Ni Ni 0.3393 1.1124 'International Tables Vol C Tables 4.2.6.8 and 6.1.1.4'
O O 0.0106 0.006 'International Tables Vol C Tables 4.2.6.8 and 6.1.1.4'
V V 0.3005 0.5294 'International Tables Vol C Tables 4.2.6.8 and 6.1.1.4'

loop_
_exptl_crystal_face_index_h
_exptl_crystal_face_index_k
_exptl_crystal_face_index_l
_exptl_crystal_face_perp_dist
0 -1 1 0.148
0 1 -1 0.135
0 1 1 0.117
0 -1 -1 0.161
-1 0 1 0.062
1 0 -1 0.043

loop_
_geom_angle_atom_site_label_1
_geom_angle_atom_site_label_2
_geom_angle_atom_site_label_3
_geom_angle
_geom_angle_site_symmetry_1
_geom_angle_site_symmetry_3
N2 Ni1 N2 180.00(7) 3 .
N2 Ni1 O1 89.75(4) 3 3
N2 Ni1 O1 90.25(4) . 3
N2 Ni1 O1 90.25(4) 3 .
N2 Ni1 O1 89.75(4) . .
O1 Ni1 O1 180.00(2) 3 .
N2 Ni1 N1 96.52(4) 3 3
N2 Ni1 N1 83.48(4) . 3
O1 Ni1 N1 91.96(4) 3 3
O1 Ni1 N1 88.04(4) . 3
N2 Ni1 N1 83.48(4) 3 .
N2 Ni1 N1 96.52(4) . .
O1 Ni1 N1 88.04(4) 3 .
O1 Ni1 N1 91.96(4) . .
N1 Ni1 N1 180.00(8) 3 .
O2 V1 O1 108.86(5) . .
O2 V1 O4 108.17(6) . .
O1 V1 O4 111.67(5) . .
O2 V1 O5 108.63(6) . .
O1 V1 O5 111.33(6) . .
O4 V1 O5 108.09(6) . .
O6 V2 O3 107.51(7) . .
O6 V2 O5 108.19(7) . .
O3 V2 O5 112.31(6) . .
O6 V2 O4 110.63(7) . 2
O3 V2 O4 108.62(6) . 2
O5 V2 O4 109.58(6) . 2
V1 O1 Ni1 171.40(6) . .
V1 O4 V2 134.01(7) . 2_545
V1 O5 V2 145.86(8) . .
C1 N1 C4 107.75(11) . .
C1 N1 C6 112.68(11) . .
C4 N1 C6 110.12(12) . .
C1 N1 Ni1 109.56(8) . .
C4 N1 Ni1 112.43(7) . .
C6 N1 Ni1 104.36(8) . .
C2 N2 Ni1 106.98(8) . .
C2 N2 H14 108.7 . .
Ni1 N2 H14 109.8 . .
C2 N2 H15 108.5 . .
Ni1 N2 H15 120.3 . .
H14 N2 H15 102.1 . .
C3 N3 C5 110.77(11) . .
C3 N3 H11 108.8 . .
C5 N3 H11 106.3 . .
C3 N3 H12 105 . .
C5 N3 H12 114.5 . .
H11 N3 H12 111.4 . .
N1 C1 C5 114.88(12) . .
N1 C1 H9 108.5 . .
C5 C1 H9 108.5 . .
N1 C1 H10 108.5 . .
C5 C1 H10 108.5 . .
H9 C1 H10 107.5 . .
N2 C2 C6 110.36(12) . 3
N2 C2 H1 109.6 . .
C6 C2 H1 109.6 3 .
N2 C2 H16 109.6 . .
C6 C2 H16 109.6 3 .
H1 C2 H16 108.1 . .
N3 C3 C4 109.99(13) . .
N3 C3 H6 109.7 . .
C4 C3 H6 109.7 . .
N3 C3 H13 109.7 . .
C4 C3 H13 109.7 . .
H6 C3 H13 108.2 . .
N1 C4 C3 113.92(11) . .
N1 C4 H4 108.8 . .
C3 C4 H4 108.8 . .
N1 C4 H5 108.8 . .
C3 C4 H5 108.8 . .
H4 C4 H5 107.7 . .
N3 C5 C1 110.74(11) . .
N3 C5 H7 109.5 . .
C1 C5 H7 109.5 . .
N3 C5 H8 109.5 . .
C1 C5 H8 109.5 . .
H7 C5 H8 108.1 . .
N1 C6 C2 111.17(12) . 3
N1 C6 H2 109.4 . .
C2 C6 H2 109.4 3 .
N1 C6 H3 109.4 . .
C2 C6 H3 109.4 3 .
H2 C6 H3 108 . .

loop_
_geom_bond_atom_site_label_1
_geom_bond_atom_site_label_2
_geom_bond_distance
_geom_bond_site_symmetry_2
Ni1 N2 2.0747(11) 3
Ni1 N2 2.0747(11) .
Ni1 O1 2.0928(10) 3
Ni1 O1 2.0928(10) .
Ni1 N1 2.2266(10) 3
Ni1 N1 2.2266(10) .
V1 O2 1.6535(10) .
V1 O1 1.6585(10) .
V1 O4 1.7812(11) .
V1 O5 1.7847(11) .
V2 O6 1.6289(12) .
V2 O3 1.6510(12) .
V2 O5 1.8072(11) .
V2 O4 1.8114(11) 2
O4 V2 1.8114(11) 2_545
N1 C1 1.4776(17) .
N1 C4 1.4929(18) .
N1 C6 1.4992(19) .
N2 C2 1.4795(18) .
N2 H14 0.8565 .
N2 H15 0.8816 .
N3 C3 1.489(2) .
N3 C5 1.492(2) .
N3 H11 0.8945 .
N3 H12 0.9247 .
C1 C5 1.5248(18) .
C1 H9 0.97 .
C1 H10 0.97 .
C2 C6 1.502(2) 3
C2 H1 0.97 .
C2 H16 0.97 .
C3 C4 1.5230(19) .
C3 H6 0.97 .
C3 H13 0.97 .
C4 H4 0.97 .
C4 H5 0.97 .
C5 H7 0.97 .
C5 H8 0.97 .
C6 C2 1.502(2) 3
C6 H2 0.97 .
C6 H3 0.97 .
